data_2229907
loop_
_publ_author_name
'Betz, Richard'
'Gerber, Thomas'
'Schalekamp, Henk'

_publ_section_title
;
 2-Hydroxy-6-isopropyl-3-methylbenzoic acid
;
_journal_coeditor_code BH2346
_journal_issue 5
_journal_name_full 'Acta Crystallographica Section E'
_journal_page_first o1063
_journal_paper_doi 10.1107/S1600536811011998
_journal_volume 67
_journal_year 2011
_chemical_formula_iupac 'C11 H14 O3'
_chemical_formula_moiety 'C11 H14 O3'
_chemical_formula_sum 'C11 H14 O3'
_chemical_formula_weight 194.22
_chemical_name_common
;
2-Hydroxy-6-isopropyl-3-methylbenzoic acid
;
_chemical_name_systematic
;
2-Hydroxy-6-isopropyl-3-methylbenzoic acid
;
_space_group_IT_number 61
_symmetry_cell_setting orthorhombic
_symmetry_space_group_name_Hall '-P 2ac 2ab'
_symmetry_space_group_name_H-M 'P b c a'
_atom_sites_solution_hydrogens geom
_atom_sites_solution_primary direct
_atom_sites_solution_secondary difmap
_audit_creation_method SHELXL-97
_cell_angle_alpha 90.00
_cell_angle_beta 90.00
_cell_angle_gamma 90.00
_cell_formula_units_Z 8
_cell_length_a 16.8864(17)
_cell_length_b 6.6653(7)
_cell_length_c 18.238(2)
_cell_measurement_reflns_used 1806
_cell_measurement_temperature 200(2)
_cell_measurement_theta_max 26.53
_cell_measurement_theta_min 3.29
_cell_volume 2052.7(4)
_computing_cell_refinement 'SAINT (Bruker, 2010)'
_computing_data_collection 'APEX2 (Bruker, 2010)'
_computing_data_reduction 'SAINT (Bruker, 2010)'
_computing_molecular_graphics 'ORTEPIII (Farrugia, 1997) and <i>Mercury</i> (Macrae <i>et al.</i>, 2006)'
_computing_publication_material 'SHELXL97 (Sheldrick, 2008) and PLATON (Spek, 2009)'
_computing_structure_refinement 'SHELXL97 (Sheldrick, 2008)'
_computing_structure_solution 'SHELXS97 (Sheldrick, 2008)'
_diffrn_ambient_temperature 200(2)
_diffrn_measured_fraction_theta_full 0.998
_diffrn_measured_fraction_theta_max 0.998
_diffrn_measurement_device_type 'Bruker APEXII CCD diffractometer'
_diffrn_measurement_method '\f and \w scans'
_diffrn_radiation_monochromator graphite
_diffrn_radiation_source 'fine-focus sealed tube'
_diffrn_radiation_type MoK\a
_diffrn_radiation_wavelength 0.71073
_diffrn_reflns_av_R_equivalents 0.0726
_diffrn_reflns_av_sigmaI/netI 0.0647
_diffrn_reflns_limit_h_max 22
_diffrn_reflns_limit_h_min -18
_diffrn_reflns_limit_k_max 8
_diffrn_reflns_limit_k_min -8
_diffrn_reflns_limit_l_max 24
_diffrn_reflns_limit_l_min -16
_diffrn_reflns_number 10325
_diffrn_reflns_theta_full 28.30
_diffrn_reflns_theta_max 28.30
_diffrn_reflns_theta_min 3.29
_exptl_absorpt_coefficient_mu 0.091
_exptl_absorpt_correction_type none
_exptl_crystal_colour colourless
_exptl_crystal_density_diffrn 1.257
_exptl_crystal_density_method 'not measured'
_exptl_crystal_description rod
_exptl_crystal_F_000 832
_exptl_crystal_size_max 0.513
_exptl_crystal_size_mid 0.155
_exptl_crystal_size_min 0.080
_refine_diff_density_max 0.299
_refine_diff_density_min -0.235
_refine_ls_extinction_method none
_refine_ls_goodness_of_fit_ref 0.991
_refine_ls_hydrogen_treatment constr
_refine_ls_matrix_type full
_refine_ls_number_constraints 0
_refine_ls_number_parameters 132
_refine_ls_number_reflns 2546
_refine_ls_number_restraints 0
_refine_ls_restrained_S_all 0.991
_refine_ls_R_factor_all 0.1226
_refine_ls_R_factor_gt 0.0535
_refine_ls_shift/su_max 0.000
_refine_ls_shift/su_mean 0.000
_refine_ls_structure_factor_coef Fsqd
_refine_ls_weighting_details 'calc w=1/[\s^2^(Fo^2^)+(0.0760P)^2^] where P=(Fo^2^+2Fc^2^)/3'
_refine_ls_weighting_scheme calc
_refine_ls_wR_factor_gt 0.1260
_refine_ls_wR_factor_ref 0.1542
_reflns_number_gt 1365
_reflns_number_total 2546
_reflns_threshold_expression I>2\s(I)
_cod_data_source_file bh2346.cif
_cod_data_source_block I
_cod_database_code 2229907
_cod_database_fobs_code 2229907

loop_
_symmetry_equiv_pos_as_xyz
'x, y, z'
'-x+1/2, -y, z+1/2'
'x+1/2, -y+1/2, -z'
'-x, y+1/2, -z+1/2'
'-x, -y, -z'
'x-1/2, y, -z-1/2'
'-x-1/2, y-1/2, z'
'x, -y-1/2, z-1/2'

loop_
_atom_site_type_symbol
_atom_site_label
_atom_site_fract_x
_atom_site_fract_y
_atom_site_fract_z
_atom_site_U_iso_or_equiv
_atom_site_adp_type
_atom_site_calc_flag
_atom_site_refinement_flags
_atom_site_occupancy
_atom_site_disorder_assembly
_atom_site_disorder_group
O O1 0.04216(9) 0.85849(19) 0.42308(8) 0.0409(4) Uani d . 1 . .
H H1 0.0189 0.9643 0.4358 0.061 Uiso calc R 1 . .
O O2 0.03999(9) 0.8162(2) 0.54297(8) 0.0357(4) Uani d . 1 . .
O O3 0.10701(9) 0.5223(2) 0.60346(7) 0.0386(4) Uani d . 1 . .
H H3 0.0830 0.6324 0.6010 0.058 Uiso calc R 1 . .
C C1 0.09835(11) 0.5574(3) 0.47072(11) 0.0262(4) Uani d . 1 . .
C C2 0.12250(11) 0.4550(3) 0.53481(11) 0.0297(5) Uani d . 1 . .
C C3 0.16463(12) 0.2740(3) 0.53193(11) 0.0325(5) Uani d . 1 . .
C C4 0.18243(12) 0.1994(3) 0.46369(12) 0.0369(5) Uani d . 1 . .
H H4 0.2128 0.0799 0.4601 0.044 Uiso calc R 1 . .
C C5 0.15747(12) 0.2931(3) 0.40016(12) 0.0364(5) Uani d . 1 . .
H H5 0.1703 0.2341 0.3543 0.044 Uiso calc R 1 . .
C C6 0.11437(11) 0.4699(3) 0.40105(11) 0.0286(5) Uani d . 1 . .
C C7 0.18707(14) 0.1685(3) 0.60150(13) 0.0463(6) Uani d . 1 . .
H H71 0.2190 0.0499 0.5898 0.069 Uiso calc R 1 . .
H H72 0.1390 0.1269 0.6275 0.069 Uiso calc R 1 . .
H H73 0.2178 0.2595 0.6326 0.069 Uiso calc R 1 . .
C C8 0.08638(12) 0.5538(3) 0.32753(12) 0.0345(5) Uani d . 1 . .
H H8 0.0399 0.6429 0.3373 0.041 Uiso calc R 1 . .
C C9 0.05933(15) 0.3885(4) 0.27477(14) 0.0525(7) Uani d . 1 . .
H H91 0.1053 0.3094 0.2592 0.079 Uiso calc R 1 . .
H H92 0.0342 0.4494 0.2318 0.079 Uiso calc R 1 . .
H H93 0.0212 0.3009 0.2996 0.079 Uiso calc R 1 . .
C C10 0.15119(15) 0.6819(4) 0.29282(14) 0.0563(7) Uani d . 1 . .
H H101 0.1669 0.7880 0.3271 0.084 Uiso calc R 1 . .
H H102 0.1312 0.7426 0.2475 0.084 Uiso calc R 1 . .
H H103 0.1971 0.5975 0.2816 0.084 Uiso calc R 1 . .
C C11 0.05805(11) 0.7512(3) 0.48107(11) 0.0282(5) Uani d . 1 . .

loop_
_atom_site_aniso_label
_atom_site_aniso_U_11
_atom_site_aniso_U_22
_atom_site_aniso_U_33
_atom_site_aniso_U_12
_atom_site_aniso_U_13
_atom_site_aniso_U_23
O1 0.0625(11) 0.0252(7) 0.0349(9) 0.0137(7) 0.0030(8) -0.0027(7)
O2 0.0455(9) 0.0275(7) 0.0342(8) 0.0079(6) 0.0033(7) -0.0065(6)
O3 0.0473(9) 0.0373(8) 0.0313(9) 0.0094(7) 0.0050(7) -0.0009(7)
C1 0.0232(9) 0.0204(8) 0.0350(12) -0.0017(7) 0.0039(8) -0.0037(8)
C2 0.0287(10) 0.0272(10) 0.0332(12) -0.0025(8) 0.0050(9) -0.0038(9)
C3 0.0281(10) 0.0278(10) 0.0416(13) -0.0012(8) 0.0038(9) 0.0031(9)
C4 0.0332(11) 0.0247(10) 0.0530(15) 0.0069(8) 0.0056(10) -0.0016(10)
C5 0.0380(12) 0.0321(10) 0.0392(13) 0.0042(9) 0.0056(10) -0.0078(10)
C6 0.0279(10) 0.0244(9) 0.0334(12) -0.0016(8) 0.0032(9) -0.0043(9)
C7 0.0473(13) 0.0382(11) 0.0534(16) 0.0075(10) 0.0047(12) 0.0107(11)
C8 0.0371(11) 0.0332(10) 0.0330(12) 0.0053(9) -0.0002(9) -0.0070(9)
C9 0.0639(16) 0.0539(15) 0.0399(15) 0.0033(12) -0.0049(12) -0.0178(12)
C10 0.0536(15) 0.0668(16) 0.0485(16) -0.0077(13) -0.0021(12) 0.0183(13)
C11 0.0290(10) 0.0202(9) 0.0355(12) -0.0020(8) 0.0003(9) -0.0048(8)

loop_
_atom_type_symbol
_atom_type_description
_atom_type_scat_dispersion_real
_atom_type_scat_dispersion_imag
_atom_type_scat_source
C C 0.0033 0.0016 'International Tables Vol C Tables 4.2.6.8 and 6.1.1.4'
H H 0.0000 0.0000 'International Tables Vol C Tables 4.2.6.8 and 6.1.1.4'
O O 0.0106 0.0060 'International Tables Vol C Tables 4.2.6.8 and 6.1.1.4'

loop_
_geom_angle_atom_site_label_1
_geom_angle_atom_site_label_2
_geom_angle_atom_site_label_3
_geom_angle_site_symmetry_1
_geom_angle_site_symmetry_3
_geom_angle
_geom_angle_publ_flag
C11 O1 H1 . . 109.5 ?
C2 O3 H3 . . 109.5 ?
C2 C1 C6 . . 119.03(17) ?
C2 C1 C11 . . 116.80(17) ?
C6 C1 C11 . . 124.16(18) ?
O3 C2 C3 . . 114.68(18) ?
O3 C2 C1 . . 123.25(17) ?
C3 C2 C1 . . 122.07(18) ?
C4 C3 C2 . . 117.16(19) ?
C4 C3 C7 . . 122.81(19) ?
C2 C3 C7 . . 120.02(19) ?
C3 C4 C5 . . 121.99(19) ?
C3 C4 H4 . . 119.0 ?
C5 C4 H4 . . 119.0 ?
C4 C5 C6 . . 122.32(19) ?
C4 C5 H5 . . 118.8 ?
C6 C5 H5 . . 118.8 ?
C5 C6 C1 . . 117.30(18) ?
C5 C6 C8 . . 117.62(17) ?
C1 C6 C8 . . 125.07(17) ?
C3 C7 H71 . . 109.5 ?
C3 C7 H72 . . 109.5 ?
H71 C7 H72 . . 109.5 ?
C3 C7 H73 . . 109.5 ?
H71 C7 H73 . . 109.5 ?
H72 C7 H73 . . 109.5 ?
C10 C8 C6 . . 110.31(18) ?
C10 C8 C9 . . 110.84(19) ?
C6 C8 C9 . . 112.35(18) ?
C10 C8 H8 . . 107.7 ?
C6 C8 H8 . . 107.7 ?
C9 C8 H8 . . 107.7 ?
C8 C9 H91 . . 109.5 ?
C8 C9 H92 . . 109.5 ?
H91 C9 H92 . . 109.5 ?
C8 C9 H93 . . 109.5 ?
H91 C9 H93 . . 109.5 ?
H92 C9 H93 . . 109.5 ?
C8 C10 H101 . . 109.5 ?
C8 C10 H102 . . 109.5 ?
H101 C10 H102 . . 109.5 ?
C8 C10 H103 . . 109.5 ?
H101 C10 H103 . . 109.5 ?
H102 C10 H103 . . 109.5 ?
O2 C11 O1 . . 119.55(17) ?
O2 C11 C1 . . 122.27(18) ?
O1 C11 C1 . . 118.17(17) ?

loop_
_geom_bond_atom_site_label_1
_geom_bond_atom_site_label_2
_geom_bond_site_symmetry_2
_geom_bond_distance
_geom_bond_publ_flag
O1 C11 . 1.305(2) ?
O1 H1 . 0.8400 ?
O2 C11 . 1.247(2) ?
O3 C2 . 1.355(2) ?
O3 H3 . 0.8400 ?
C1 C2 . 1.414(3) ?
C1 C6 . 1.424(3) ?
C1 C11 . 1.472(3) ?
C2 C3 . 1.402(3) ?
C3 C4 . 1.373(3) ?
C3 C7 . 1.499(3) ?
C4 C5 . 1.382(3) ?
C4 H4 . 0.9500 ?
C5 C6 . 1.385(3) ?
C5 H5 . 0.9500 ?
C6 C8 . 1.528(3) ?
C7 H71 . 0.9800 ?
C7 H72 . 0.9800 ?
C7 H73 . 0.9800 ?
C8 C10 . 1.526(3) ?
C8 C9 . 1.533(3) ?
C8 H8 . 1.0000 ?
C9 H91 . 0.9800 ?
C9 H92 . 0.9800 ?
C9 H93 . 0.9800 ?
C10 H101 . 0.9800 ?
C10 H102 . 0.9800 ?
C10 H103 . 0.9800 ?

loop_
_geom_hbond_atom_site_label_D
_geom_hbond_atom_site_label_H
_geom_hbond_atom_site_label_A
_geom_hbond_site_symmetry_A
_geom_hbond_distance_DH
_geom_hbond_distance_HA
_geom_hbond_distance_DA
_geom_hbond_angle_DHA
_geom_hbond_publ_flag
O3 H3 O2 . 0.84 1.77 2.5171(19) 146 y
O1 H1 O2 5_576 0.84 1.81 2.6475(19) 174 y

loop_
_geom_torsion_atom_site_label_1
_geom_torsion_atom_site_label_2
_geom_torsion_atom_site_label_3
_geom_torsion_atom_site_label_4
_geom_torsion_site_symmetry_1
_geom_torsion_site_symmetry_2
_geom_torsion_site_symmetry_3
_geom_torsion_site_symmetry_4
_geom_torsion
_geom_torsion_publ_flag
C6 C1 C2 O3 . . . . -177.21(18) ?
C11 C1 C2 O3 . . . . 3.1(3) ?
C6 C1 C2 C3 . . . . 2.7(3) ?
C11 C1 C2 C3 . . . . -176.96(17) ?
O3 C2 C3 C4 . . . . -179.57(18) ?
C1 C2 C3 C4 . . . . 0.5(3) ?
O3 C2 C3 C7 . . . . 1.5(3) ?
C1 C2 C3 C7 . . . . -178.43(18) ?
C2 C3 C4 C5 . . . . -2.6(3) ?
C7 C3 C4 C5 . . . . 176.35(19) ?
C3 C4 C5 C6 . . . . 1.3(3) ?
C4 C5 C6 C1 . . . . 1.9(3) ?
C4 C5 C6 C8 . . . . -176.91(19) ?
C2 C1 C6 C5 . . . . -3.8(3) ?
C11 C1 C6 C5 . . . . 175.81(17) ?
C2 C1 C6 C8 . . . . 174.92(18) ?
C11 C1 C6 C8 . . . . -5.4(3) ?
C5 C6 C8 C10 . . . . -85.4(2) ?
C1 C6 C8 C10 . . . . 95.8(2) ?
C5 C6 C8 C9 . . . . 38.8(3) ?
C1 C6 C8 C9 . . . . -140.0(2) ?
C2 C1 C11 O2 . . . . -5.6(3) ?
C6 C1 C11 O2 . . . . 174.72(18) ?
C2 C1 C11 O1 . . . . 173.29(17) ?
C6 C1 C11 O1 . . . . -6.4(3) ?

loop_
_cod_related_entry_id
_cod_related_entry_database
_cod_related_entry_code
1 ChemSpider 19227
